data_7239074
loop_
_publ_author_name
'Chen, Chien-Tien'
'Chao, Wei-Shan'
'Liu, Hao-Wei'
'Wei, Yi'
'Jou, Jwo-Huei'
'Kumar, Sudhir'

_publ_section_title
;
 Spirally configured cis-stilbene/fluorene hybrids as ambipolar,
 fluorescent materials for organic light emitting diode applications
;
_journal_issue 24
_journal_name_full 'RSC Advances'
_journal_page_first 9381
_journal_paper_doi 10.1039/c3ra41642a
_journal_volume 3
_journal_year 2013
_chemical_formula_moiety 'C40 H26 N2'
_chemical_formula_sum 'C40 H26 N2'
_chemical_formula_weight 534.63
_space_group_IT_number 14
_space_group_name_Hall '-P 2ybc'
_space_group_name_H-M_alt 'P 1 21/c 1'
_symmetry_cell_setting monoclinic
_symmetry_space_group_name_H-M 'P 1 21/c 1'
_atom_sites_solution_hydrogens geom
_atom_sites_solution_primary direct
_atom_sites_solution_secondary difmap
_audit_creation_method SHELXL-97
_cell_angle_alpha 90.00
_cell_angle_beta 94.814(2)
_cell_angle_gamma 90.00
_cell_formula_units_Z 4
_cell_length_a 16.4103(6)
_cell_length_b 10.5880(4)
_cell_length_c 16.0074(6)
_cell_measurement_reflns_used 0
_cell_measurement_temperature 200(2)
_cell_measurement_theta_max 0
_cell_measurement_theta_min 0
_cell_volume 2771.51(18)
_computing_molecular_graphics 'Ortep-3 for Windows (Farrugia, 1997)'
_computing_publication_material 'WinGX publication routines (Farrugia, 1999)'
_computing_structure_refinement 'SHELXL-97 (Sheldrick, 1997)'
_computing_structure_solution 'SHELXS-86 (Sheldrick, 1986)'
_diffrn_ambient_temperature 200(2)
_diffrn_measured_fraction_theta_full 0.996
_diffrn_measured_fraction_theta_max 0.996
_diffrn_radiation_monochromator graphite
_diffrn_radiation_source 'fine-focus sealed tube'
_diffrn_radiation_type MoK\a
_diffrn_radiation_wavelength 0.71073
_diffrn_reflns_av_R_equivalents 0.0481
_diffrn_reflns_av_sigmaI/netI 0.0555
_diffrn_reflns_limit_h_max 18
_diffrn_reflns_limit_h_min -19
_diffrn_reflns_limit_k_max 11
_diffrn_reflns_limit_k_min -12
_diffrn_reflns_limit_l_max 19
_diffrn_reflns_limit_l_min -12
_diffrn_reflns_number 17458
_diffrn_reflns_theta_full 25.03
_diffrn_reflns_theta_max 25.03
_diffrn_reflns_theta_min 2.31
_exptl_absorpt_coefficient_mu 0.074
_exptl_absorpt_correction_T_max 0.9911
_exptl_absorpt_correction_T_min 0.9525
_exptl_absorpt_correction_type multi-scan
_exptl_crystal_colour yellow
_exptl_crystal_density_diffrn 1.281
_exptl_crystal_density_method 'not measured'
_exptl_crystal_description prism
_exptl_crystal_F_000 1120
_exptl_crystal_size_max 0.66
_exptl_crystal_size_mid 0.53
_exptl_crystal_size_min 0.12
_refine_diff_density_max 0.205
_refine_diff_density_min -0.186
_refine_diff_density_rms 0.041
_refine_ls_extinction_method none
_refine_ls_goodness_of_fit_ref 0.908
_refine_ls_hydrogen_treatment constr
_refine_ls_matrix_type full
_refine_ls_number_parameters 379
_refine_ls_number_reflns 4866
_refine_ls_number_restraints 0
_refine_ls_restrained_S_all 0.908
_refine_ls_R_factor_all 0.0591
_refine_ls_R_factor_gt 0.0420
_refine_ls_shift/su_max 0.001
_refine_ls_shift/su_mean 0.000
_refine_ls_structure_factor_coef Fsqd
_refine_ls_weighting_details 'calc w=1/[\s^2^(Fo^2^)+(0.0684P)^2^+0.4832P] where P=(Fo^2^+2Fc^2^)/3'
_refine_ls_weighting_scheme calc
_refine_ls_wR_factor_gt 0.1066
_refine_ls_wR_factor_ref 0.1184
_reflns_number_gt 3680
_reflns_number_total 4866
_reflns_threshold_expression >2sigma(I)
_cod_data_source_file c3ra41642a.txt
_cod_data_source_block a12892
_cod_original_sg_symbol_H-M 'P 21/c'
_cod_database_code 7239074

loop_
_symmetry_equiv_pos_as_xyz
'x, y, z'
'-x, y+1/2, -z+1/2'
'-x, -y, -z'
'x, -y-1/2, z-1/2'

loop_
_atom_site_label
_atom_site_type_symbol
_atom_site_fract_x
_atom_site_fract_y
_atom_site_fract_z
_atom_site_U_iso_or_equiv
_atom_site_adp_type
_atom_site_occupancy
_atom_site_symmetry_multiplicity
_atom_site_calc_flag
_atom_site_refinement_flags
C1 C 0.90888(10) 0.69213(18) -0.02575(9) 0.0326(4) Uani 1 1 d .
C2 C 0.89454(9) 0.55890(15) -0.02234(9) 0.0300(4) Uani 1 1 d .
C3 C 0.91103(10) 0.48087(16) -0.08890(10) 0.0343(4) Uani 1 1 d .
H3 H 0.9328 0.5141 -0.1375 0.041 Uiso 1 1 calc R
C4 C 0.89481(10) 0.35525(17) -0.08194(10) 0.0358(4) Uani 1 1 d .
H4 H 0.9054 0.3015 -0.1273 0.043 Uiso 1 1 calc R
C5 C 0.86316(9) 0.30042(16) -0.01092(9) 0.0309(4) Uani 1 1 d .
C6 C 0.84412(9) 0.38009(15) 0.05522(9) 0.0256(4) Uani 1 1 d .
C7 C 0.86106(9) 0.50835(15) 0.04724(9) 0.0282(4) Uani 1 1 d .
H7 H 0.8492 0.5637 0.0913 0.034 Uiso 1 1 calc R
C8 C 0.85686(11) 0.16422(17) -0.01306(10) 0.0420(5) Uani 1 1 d .
H8 H 0.8813 0.1262 -0.0586 0.050 Uiso 1 1 calc R
C9 C 0.82318(11) 0.08226(16) 0.03695(10) 0.0396(4) Uani 1 1 d .
H9 H 0.8291 -0.0036 0.0213 0.048 Uiso 1 1 calc R
C10 C 0.77929(9) 0.10014(15) 0.11060(9) 0.0296(4) Uani 1 1 d .
C11 C 0.77056(9) 0.21381(14) 0.15474(9) 0.0263(4) Uani 1 1 d .
C12 C 0.81707(9) 0.33953(14) 0.14199(9) 0.0255(4) Uani 1 1 d .
C13 C 0.72430(9) 0.21023(15) 0.22441(9) 0.0298(4) Uani 1 1 d .
H13 H 0.7188 0.2859 0.2553 0.036 Uiso 1 1 calc R
C14 C 0.68593(9) 0.10186(15) 0.25087(10) 0.0309(4) Uani 1 1 d .
C15 C 0.69528(10) -0.00957(16) 0.20678(10) 0.0346(4) Uani 1 1 d .
H15 H 0.6702 -0.0854 0.2232 0.041 Uiso 1 1 calc R
C16 C 0.74119(10) -0.00825(16) 0.13936(10) 0.0350(4) Uani 1 1 d .
H16 H 0.7477 -0.0853 0.1102 0.042 Uiso 1 1 calc R
C17 C 0.60699(10) 0.22291(15) 0.34720(10) 0.0328(4) Uani 1 1 d .
C18 C 0.55401(11) 0.29339(17) 0.29377(11) 0.0431(5) Uani 1 1 d .
H18 H 0.5381 0.2634 0.2389 0.052 Uiso 1 1 calc R
C19 C 0.52436(11) 0.40705(19) 0.32035(13) 0.0520(5) Uani 1 1 d .
H19 H 0.4886 0.4557 0.2833 0.062 Uiso 1 1 calc R
C20 C 0.54597(12) 0.4504(2) 0.39965(14) 0.0545(5) Uani 1 1 d .
H20 H 0.5249 0.5285 0.4177 0.065 Uiso 1 1 calc R
C21 C 0.59827(12) 0.3808(2) 0.45322(13) 0.0538(5) Uani 1 1 d .
H21 H 0.6131 0.4107 0.5084 0.065 Uiso 1 1 calc R
C22 C 0.62925(11) 0.26762(17) 0.42698(11) 0.0415(4) Uani 1 1 d .
H22 H 0.6660 0.2204 0.4639 0.050 Uiso 1 1 calc R
C23 C 0.63025(10) -0.00237(16) 0.37206(10) 0.0330(4) Uani 1 1 d .
C24 C 0.55448(11) -0.0331(2) 0.39789(12) 0.0532(5) Uani 1 1 d .
H24 H 0.5083 0.0174 0.3804 0.064 Uiso 1 1 calc R
C25 C 0.54517(13) -0.1364(2) 0.44900(13) 0.0578(6) Uani 1 1 d .
H25 H 0.4926 -0.1565 0.4660 0.069 Uiso 1 1 calc R
C26 C 0.61069(13) -0.20991(18) 0.47524(11) 0.0469(5) Uani 1 1 d .
H26 H 0.6041 -0.2809 0.5103 0.056 Uiso 1 1 calc R
C27 C 0.68625(12) -0.17972(18) 0.45017(11) 0.0460(5) Uani 1 1 d .
H27 H 0.7324 -0.2299 0.4684 0.055 Uiso 1 1 calc R
C28 C 0.69581(11) -0.07681(17) 0.39858(10) 0.0393(4) Uani 1 1 d .
H28 H 0.7484 -0.0575 0.3813 0.047 Uiso 1 1 calc R
C29 C 0.76959(9) 0.44777(14) 0.17808(9) 0.0260(4) Uani 1 1 d .
C30 C 0.69411(10) 0.49577(15) 0.14852(10) 0.0329(4) Uani 1 1 d .
H30 H 0.6657 0.4626 0.0992 0.039 Uiso 1 1 calc R
C31 C 0.66093(10) 0.59332(16) 0.19254(11) 0.0390(4) Uani 1 1 d .
H31 H 0.6095 0.6281 0.1727 0.047 Uiso 1 1 calc R
C32 C 0.70167(11) 0.64035(17) 0.26465(11) 0.0411(4) Uani 1 1 d .
H32 H 0.6769 0.7050 0.2950 0.049 Uiso 1 1 calc R
C33 C 0.77790(11) 0.59517(16) 0.29375(10) 0.0361(4) Uani 1 1 d .
H33 H 0.8060 0.6289 0.3431 0.043 Uiso 1 1 calc R
C34 C 0.81236(9) 0.49910(15) 0.24897(9) 0.0271(4) Uani 1 1 d .
C35 C 0.89207(9) 0.43432(14) 0.26250(9) 0.0265(4) Uani 1 1 d .
C36 C 0.89505(9) 0.33950(14) 0.20235(9) 0.0245(3) Uani 1 1 d .
C37 C 0.96305(10) 0.26376(15) 0.20003(10) 0.0320(4) Uani 1 1 d .
H37 H 0.9646 0.1987 0.1593 0.038 Uiso 1 1 calc R
C38 C 1.02927(10) 0.28437(17) 0.25831(10) 0.0371(4) Uani 1 1 d .
H38 H 1.0765 0.2327 0.2577 0.044 Uiso 1 1 calc R
C39 C 1.02692(10) 0.37984(17) 0.31729(10) 0.0380(4) Uani 1 1 d .
H39 H 1.0730 0.3938 0.3563 0.046 Uiso 1 1 calc R
C40 C 0.95825(10) 0.45510(16) 0.32007(10) 0.0328(4) Uani 1 1 d .
H40 H 0.9566 0.5200 0.3609 0.039 Uiso 1 1 calc R
N1 N 0.91824(10) 0.79947(16) -0.02934(9) 0.0464(4) Uani 1 1 d .
N2 N 0.63877(8) 0.10571(13) 0.32015(9) 0.0379(4) Uani 1 1 d .

loop_
_atom_site_aniso_label
_atom_site_aniso_U_11
_atom_site_aniso_U_22
_atom_site_aniso_U_33
_atom_site_aniso_U_23
_atom_site_aniso_U_13
_atom_site_aniso_U_12
C1 0.0374(10) 0.0385(11) 0.0225(9) 0.0068(8) 0.0066(7) 0.0018(8)
C2 0.0305(9) 0.0341(10) 0.0251(9) 0.0052(7) 0.0011(7) 0.0016(7)
C3 0.0384(9) 0.0424(11) 0.0231(8) 0.0061(8) 0.0076(7) 0.0030(8)
C4 0.0435(10) 0.0412(11) 0.0241(9) -0.0040(8) 0.0107(7) 0.0025(8)
C5 0.0353(9) 0.0340(10) 0.0241(8) -0.0026(7) 0.0060(7) 0.0028(7)
C6 0.0253(8) 0.0305(9) 0.0207(8) 0.0014(7) 0.0008(6) 0.0019(7)
C7 0.0328(9) 0.0324(10) 0.0193(8) 0.0007(7) 0.0022(6) 0.0016(7)
C8 0.0616(12) 0.0349(11) 0.0324(10) -0.0097(8) 0.0210(9) 0.0012(9)
C9 0.0556(11) 0.0309(10) 0.0341(10) -0.0082(8) 0.0146(8) 0.0017(8)
C10 0.0332(9) 0.0299(9) 0.0259(9) -0.0042(7) 0.0037(7) 0.0006(7)
C11 0.0289(8) 0.0286(9) 0.0209(8) 0.0001(7) 0.0001(6) -0.0002(7)
C12 0.0308(8) 0.0260(9) 0.0200(8) -0.0009(7) 0.0037(6) -0.0004(7)
C13 0.0356(9) 0.0274(9) 0.0270(8) -0.0037(7) 0.0057(7) -0.0007(7)
C14 0.0328(9) 0.0332(10) 0.0272(9) 0.0009(7) 0.0060(7) -0.0006(7)
C15 0.0419(10) 0.0283(9) 0.0342(9) 0.0013(8) 0.0075(7) -0.0050(8)
C16 0.0448(10) 0.0287(9) 0.0317(9) -0.0050(7) 0.0048(7) -0.0028(8)
C17 0.0332(9) 0.0330(10) 0.0340(9) 0.0035(8) 0.0136(7) -0.0020(8)
C18 0.0411(10) 0.0513(12) 0.0371(10) 0.0026(9) 0.0045(8) 0.0048(9)
C19 0.0426(11) 0.0520(13) 0.0624(14) 0.0105(11) 0.0107(9) 0.0147(10)
C20 0.0538(13) 0.0467(13) 0.0655(14) -0.0106(11) 0.0205(11) 0.0071(10)
C21 0.0592(13) 0.0552(14) 0.0476(12) -0.0158(10) 0.0086(10) -0.0015(11)
C22 0.0425(10) 0.0451(12) 0.0370(10) 0.0016(9) 0.0043(8) 0.0005(9)
C23 0.0395(10) 0.0324(10) 0.0282(9) 0.0016(7) 0.0079(7) -0.0049(8)
C24 0.0390(11) 0.0612(14) 0.0614(13) 0.0213(11) 0.0155(9) 0.0025(10)
C25 0.0495(12) 0.0638(14) 0.0628(14) 0.0189(12) 0.0217(10) -0.0117(11)
C26 0.0693(14) 0.0369(11) 0.0348(10) 0.0038(8) 0.0059(9) -0.0100(10)
C27 0.0538(12) 0.0447(12) 0.0386(10) 0.0047(9) -0.0017(9) 0.0019(9)
C28 0.0365(10) 0.0455(11) 0.0357(10) 0.0039(8) 0.0018(8) -0.0049(8)
C29 0.0305(8) 0.0247(9) 0.0235(8) 0.0028(7) 0.0071(6) 0.0001(7)
C30 0.0364(9) 0.0334(10) 0.0292(9) -0.0001(7) 0.0049(7) 0.0006(8)
C31 0.0372(10) 0.0361(10) 0.0446(11) -0.0001(8) 0.0090(8) 0.0074(8)
C32 0.0507(11) 0.0302(10) 0.0445(11) -0.0044(8) 0.0162(9) 0.0066(9)
C33 0.0463(10) 0.0321(10) 0.0309(9) -0.0057(7) 0.0092(8) -0.0029(8)
C34 0.0350(9) 0.0239(8) 0.0235(8) 0.0011(7) 0.0090(7) -0.0034(7)
C35 0.0362(9) 0.0251(9) 0.0188(8) 0.0025(7) 0.0065(6) -0.0039(7)
C36 0.0290(8) 0.0261(8) 0.0189(8) 0.0024(6) 0.0054(6) -0.0019(7)
C37 0.0359(9) 0.0340(10) 0.0266(9) 0.0025(7) 0.0052(7) 0.0022(8)
C38 0.0341(10) 0.0432(11) 0.0342(10) 0.0070(8) 0.0047(7) 0.0048(8)
C39 0.0347(10) 0.0480(11) 0.0306(9) 0.0079(8) -0.0016(7) -0.0086(8)
C40 0.0403(10) 0.0325(10) 0.0257(9) 0.0005(7) 0.0036(7) -0.0088(8)
N1 0.0601(10) 0.0419(10) 0.0385(9) 0.0075(7) 0.0116(7) 0.0015(8)
N2 0.0468(9) 0.0315(8) 0.0380(8) 0.0048(6) 0.0191(7) 0.0010(7)

loop_
_atom_type_symbol
_atom_type_description
_atom_type_scat_dispersion_real
_atom_type_scat_dispersion_imag
_atom_type_scat_source
C C 0.0033 0.0016 'International Tables Vol C Tables 4.2.6.8 and 6.1.1.4'
H H 0.0000 0.0000 'International Tables Vol C Tables 4.2.6.8 and 6.1.1.4'
N N 0.0061 0.0033 'International Tables Vol C Tables 4.2.6.8 and 6.1.1.4'

loop_
_geom_angle_atom_site_label_1
_geom_angle_atom_site_label_2
_geom_angle_atom_site_label_3
_geom_angle
N1 C1 C2 178.16(18)
C7 C2 C3 120.00(15)
C7 C2 C1 119.16(15)
C3 C2 C1 120.80(14)
C4 C3 C2 117.69(14)
C4 C3 H3 121.2
C2 C3 H3 121.2
C3 C4 C5 123.64(15)
C3 C4 H4 118.2
C5 C4 H4 118.2
C6 C5 C4 118.56(15)
C6 C5 C8 126.51(14)
C4 C5 C8 114.89(14)
C7 C6 C5 117.12(14)
C7 C6 C12 115.17(13)
C5 C6 C12 127.17(14)
C2 C7 C6 122.94(15)
C2 C7 H7 118.5
C6 C7 H7 118.5
C9 C8 C5 131.92(15)
C9 C8 H8 114.0
C5 C8 H8 114.0
C8 C9 C10 131.73(16)
C8 C9 H9 114.1
C10 C9 H9 114.1
C16 C10 C11 117.86(14)
C16 C10 C9 115.28(14)
C11 C10 C9 126.86(14)
C13 C11 C10 117.43(14)
C13 C11 C12 115.59(13)
C10 C11 C12 126.38(13)
C29 C12 C36 100.76(11)
C29 C12 C6 108.90(12)
C36 C12 C6 106.06(11)
C29 C12 C11 108.73(11)
C36 C12 C11 108.00(11)
C6 C12 C11 122.25(12)
C14 C13 C11 123.62(14)
C14 C13 H13 118.2
C11 C13 H13 118.2
C13 C14 C15 118.25(14)
C13 C14 N2 120.63(14)
C15 C14 N2 121.12(14)
C16 C15 C14 118.93(15)
C16 C15 H15 120.5
C14 C15 H15 120.5
C15 C16 C10 123.90(15)
C15 C16 H16 118.1
C10 C16 H16 118.1
C22 C17 C18 119.30(16)
C22 C17 N2 120.20(15)
C18 C17 N2 120.49(15)
C19 C18 C17 119.94(18)
C19 C18 H18 120.0
C17 C18 H18 120.0
C20 C19 C18 120.57(19)
C20 C19 H19 119.7
C18 C19 H19 119.7
C19 C20 C21 119.88(19)
C19 C20 H20 120.1
C21 C20 H20 120.1
C20 C21 C22 120.12(19)
C20 C21 H21 119.9
C22 C21 H21 119.9
C17 C22 C21 120.18(17)
C17 C22 H22 119.9
C21 C22 H22 119.9
C28 C23 C24 118.32(16)
C28 C23 N2 121.85(14)
C24 C23 N2 119.82(16)
C23 C24 C25 120.68(18)
C23 C24 H24 119.7
C25 C24 H24 119.7
C26 C25 C24 120.68(18)
C26 C25 H25 119.7
C24 C25 H25 119.7
C25 C26 C27 119.01(18)
C25 C26 H26 120.5
C27 C26 H26 120.5
C26 C27 C28 120.54(18)
C26 C27 H27 119.7
C28 C27 H27 119.7
C23 C28 C27 120.77(16)
C23 C28 H28 119.6
C27 C28 H28 119.6
C30 C29 C34 120.66(14)
C30 C29 C12 128.07(14)
C34 C29 C12 111.27(13)
C31 C30 C29 118.54(15)
C31 C30 H30 120.7
C29 C30 H30 120.7
C32 C31 C30 120.74(16)
C32 C31 H31 119.6
C30 C31 H31 119.6
C31 C32 C33 121.26(16)
C31 C32 H32 119.4
C33 C32 H32 119.4
C32 C33 C34 118.32(16)
C32 C33 H33 120.8
C34 C33 H33 120.8
C29 C34 C33 120.39(15)
C29 C34 C35 108.52(13)
C33 C34 C35 131.09(14)
C40 C35 C36 120.25(14)
C40 C35 C34 131.36(14)
C36 C35 C34 108.37(13)
C37 C36 C35 120.88(14)
C37 C36 C12 128.08(13)
C35 C36 C12 110.98(13)
C36 C37 C38 118.71(15)
C36 C37 H37 120.6
C38 C37 H37 120.6
C37 C38 C39 120.48(16)
C37 C38 H38 119.8
C39 C38 H38 119.8
C40 C39 C38 120.74(15)
C40 C39 H39 119.6
C38 C39 H39 119.6
C35 C40 C39 118.91(15)
C35 C40 H40 120.5
C39 C40 H40 120.5
C14 N2 C17 120.27(13)
C14 N2 C23 121.56(13)
C17 N2 C23 117.64(12)

loop_
_geom_bond_atom_site_label_1
_geom_bond_atom_site_label_2
_geom_bond_distance
C1 N1 1.149(2)
C1 C2 1.432(2)
C2 C7 1.390(2)
C2 C3 1.393(2)
C3 C4 1.363(2)
C3 H3 0.9500
C4 C5 1.414(2)
C4 H4 0.9500
C5 C6 1.409(2)
C5 C8 1.446(2)
C6 C7 1.394(2)
C6 C12 1.5538(19)
C7 H7 0.9500
C8 C9 1.332(2)
C8 H8 0.9500
C9 C10 1.445(2)
C9 H9 0.9500
C10 C16 1.403(2)
C10 C11 1.409(2)
C11 C13 1.401(2)
C11 C12 1.556(2)
C12 C29 1.526(2)
C12 C36 1.537(2)
C13 C14 1.392(2)
C13 H13 0.9500
C14 C15 1.390(2)
C14 N2 1.4051(19)
C15 C16 1.367(2)
C15 H15 0.9500
C16 H16 0.9500
C17 C22 1.382(2)
C17 C18 1.385(2)
C17 N2 1.427(2)
C18 C19 1.379(3)
C18 H18 0.9500
C19 C20 1.368(3)
C19 H19 0.9500
C20 C21 1.375(3)
C20 H20 0.9500
C21 C22 1.381(3)
C21 H21 0.9500
C22 H22 0.9500
C23 C28 1.372(2)
C23 C24 1.382(2)
C23 N2 1.428(2)
C24 C25 1.382(3)
C24 H24 0.9500
C25 C26 1.365(3)
C25 H25 0.9500
C26 C27 1.373(3)
C26 H26 0.9500
C27 C28 1.384(2)
C27 H27 0.9500
C28 H28 0.9500
C29 C30 1.385(2)
C29 C34 1.394(2)
C30 C31 1.387(2)
C30 H30 0.9500
C31 C32 1.378(2)
C31 H31 0.9500
C32 C33 1.383(2)
C32 H32 0.9500
C33 C34 1.392(2)
C33 H33 0.9500
C34 C35 1.477(2)
C35 C40 1.382(2)
C35 C36 1.395(2)
C36 C37 1.377(2)
C37 C38 1.389(2)
C37 H37 0.9500
C38 C39 1.386(2)
C38 H38 0.9500
C39 C40 1.384(2)
C39 H39 0.9500
C40 H40 0.9500
